data_7114640
loop_
_publ_author_name
'Weiwei Luo'
'Jiannan Zhao'
'Chengkai Yin'
'Xiaohua Liu'
'Lili Lin'
'Xiaoming Feng'

_publ_section_title
;
 Catalytic hetero-ene reactions of 5-methyleneoxazolines: highly
 enantioselective synthesis of 2,5-disubstituted oxazole derivatives
;
_journal_name_full Chem.Commun.
_journal_page_first 7524
_journal_paper_doi 10.1039/C4CC02809K
_journal_volume 50
_journal_year 2014
_chemical_absolute_configuration unk
_chemical_formula_sum 'C20 H19 N O5'
_chemical_formula_weight 353.36
_chemical_name_systematic
; 
 ? 
;
_space_group_crystal_system monoclinic
_space_group_IT_number 4
_space_group_name_Hall 'P 2yb'
_space_group_name_H-M_alt 'P 1 21 1'
_symmetry_space_group_name_Hall 'P 2yb'
_symmetry_space_group_name_H-M 'P 1 21 1'
_atom_sites_solution_hydrogens geom
_audit_creation_method SHELXL-2013
_cell_angle_alpha 90
_cell_angle_beta 91.997(4)
_cell_angle_gamma 90
_cell_formula_units_Z 2
_cell_length_a 7.4062(14)
_cell_length_b 7.4146(14)
_cell_length_c 16.172(3)
_cell_measurement_reflns_used 1761
_cell_measurement_temperature 293(2)
_cell_measurement_theta_max 56.709
_cell_measurement_theta_min 5.955
_cell_volume 887.5(3)
_computing_cell_refinement 'Bruker SMART'
_computing_data_collection 'Bruker SMART'
_computing_data_reduction 'Bruker SHELXTL'
_computing_molecular_graphics 'Bruker SHELXTL'
_computing_publication_material 'Bruker SHELXTL'
_computing_structure_refinement 'SHELXL-2013 (Sheldrick, 2013)'
_computing_structure_solution 'Bruker SHELXTL'
_diffrn_ambient_temperature 293(2)
_diffrn_measured_fraction_theta_full 0.998
_diffrn_measured_fraction_theta_max 0.997
_diffrn_measurement_device_type 'CCD area detector'
_diffrn_measurement_method 'phi and omega scans'
_diffrn_radiation_type MoK\a
_diffrn_radiation_wavelength 0.71073
_diffrn_reflns_av_R_equivalents 0.0366
_diffrn_reflns_av_unetI/netI 0.0618
_diffrn_reflns_Laue_measured_fraction_full 0.998
_diffrn_reflns_Laue_measured_fraction_max 0.997
_diffrn_reflns_limit_h_max 8
_diffrn_reflns_limit_h_min -9
_diffrn_reflns_limit_k_max 8
_diffrn_reflns_limit_k_min -9
_diffrn_reflns_limit_l_max 12
_diffrn_reflns_limit_l_min -19
_diffrn_reflns_number 5278
_diffrn_reflns_point_group_measured_fraction_full 0.968
_diffrn_reflns_point_group_measured_fraction_max 0.962
_diffrn_reflns_theta_full 25.242
_diffrn_reflns_theta_max 25.986
_diffrn_reflns_theta_min 2.520
_exptl_absorpt_coefficient_mu 0.096
_exptl_absorpt_correction_T_max 0.7457
_exptl_absorpt_correction_T_min 0.5160
_exptl_absorpt_correction_type multi-scan
_exptl_absorpt_process_details sadabs
_exptl_crystal_colour colorless
_exptl_crystal_density_diffrn 1.322
_exptl_crystal_description prismatic
_exptl_crystal_F_000 372
_exptl_crystal_size_max 0.211
_exptl_crystal_size_mid 0.187
_exptl_crystal_size_min 0.156
_refine_diff_density_max 0.122
_refine_diff_density_min -0.131
_refine_diff_density_rms 0.029
_refine_ls_abs_structure_details
; 
 Flack x determined using 853 quotients [(I+)-(I-)]/[(I+)+(I-)] 
 (Parsons and Flack (2004), Acta Cryst. A60, s61). 
;
_refine_ls_abs_structure_Flack 2.4(10)
_refine_ls_extinction_coef 0.015(4)
_refine_ls_extinction_expression Fc^*^=kFc[1+0.001xFc^2^\l^3^/sin(2\q)]^-1/4^
_refine_ls_extinction_method SHELXL
_refine_ls_goodness_of_fit_ref 0.957
_refine_ls_hydrogen_treatment constr
_refine_ls_matrix_type full
_refine_ls_number_parameters 239
_refine_ls_number_reflns 3329
_refine_ls_number_restraints 1
_refine_ls_restrained_S_all 0.957
_refine_ls_R_factor_all 0.0667
_refine_ls_R_factor_gt 0.0466
_refine_ls_shift/su_max 0.000
_refine_ls_shift/su_mean 0.000
_refine_ls_structure_factor_coef Fsqd
_refine_ls_weighting_details 'w=1/[\s^2^(Fo^2^)+(0.0451P)^2^] where P=(Fo^2^+2Fc^2^)/3'
_refine_ls_weighting_scheme calc
_refine_ls_wR_factor_gt 0.0978
_refine_ls_wR_factor_ref 0.1069
_reflns_Friedel_coverage 0.781
_reflns_Friedel_fraction_full 0.931
_reflns_Friedel_fraction_max 0.921
_reflns_number_gt 2453
_reflns_number_total 3329
_reflns_threshold_expression 'I > 2\s(I)'
_cod_data_source_file c4cc02809k2.cif
_cod_data_source_block cd214140
_cod_database_code 7114640
_shelx_space_group_comment
; 
The symmetry employed for this shelxl refinement is uniquely defined 
by the following loop, which should always be used as a source of 
symmetry information in preference to the above space-group names. 
They are only intended as comments. 
;
_shelxl_version_number 2013-4

loop_
_space_group_symop_operation_xyz
'x, y, z'
'-x, y+1/2, -z'

loop_
_atom_site_label
_atom_site_type_symbol
_atom_site_fract_x
_atom_site_fract_y
_atom_site_fract_z
_atom_site_U_iso_or_equiv
_atom_site_adp_type
_atom_site_occupancy
_atom_site_site_symmetry_order
_atom_site_calc_flag
_atom_site_refinement_flags_posn
_atom_site_refinement_flags_adp
N1 N 1.1800(4) 0.8878(4) 0.1730(2) 0.0535(8) Uani 1 1 d . .
O1 O 0.9617(3) 1.0772(3) 0.20600(14) 0.0456(6) Uani 1 1 d . .
O2 O 0.5689(3) 0.9337(3) 0.21523(15) 0.0421(6) Uani 1 1 d . .
H2 H 0.4646 0.9051 0.2026 0.063 Uiso 1 1 calc R U
O3 O 0.7721(4) 0.5536(4) 0.3059(2) 0.0733(9) Uani 1 1 d . .
O4 O 0.5437(3) 0.5789(3) 0.21361(17) 0.0545(7) Uani 1 1 d . .
O5 O 0.1438(4) 1.1916(5) 0.4223(2) 0.0838(10) Uani 1 1 d . .
C1 C 1.1057(4) 1.0427(5) 0.1585(2) 0.0434(9) Uani 1 1 d . .
C2 C 1.0769(5) 0.8142(5) 0.2347(2) 0.0540(10) Uani 1 1 d . .
H2A H 1.0967 0.7012 0.2583 0.065 Uiso 1 1 calc R U
C3 C 0.9465(5) 0.9260(5) 0.2554(2) 0.0445(9) Uani 1 1 d . .
C4 C 0.8039(5) 0.9301(5) 0.3183(2) 0.0481(9) Uani 1 1 d . .
H4A H 0.7815 1.0545 0.3335 0.058 Uiso 1 1 calc R U
H4B H 0.8484 0.8676 0.3676 0.058 Uiso 1 1 calc R U
C5 C 0.6248(4) 0.8436(5) 0.2886(2) 0.0377(8) Uani 1 1 d . .
C6 C 0.4846(5) 0.8626(5) 0.3565(2) 0.0431(9) Uani 1 1 d . .
C7 C 0.4624(6) 0.7341(6) 0.4167(2) 0.0624(11) Uani 1 1 d . .
H7 H 0.5338 0.6309 0.4182 0.075 Uiso 1 1 calc R U
C8 C 0.3321(7) 0.7602(8) 0.4753(3) 0.0784(14) Uani 1 1 d . .
H8 H 0.3156 0.6723 0.5154 0.094 Uiso 1 1 calc R U
C9 C 0.2282(6) 0.9115(8) 0.4755(3) 0.0712(13) Uani 1 1 d . .
H9 H 0.1405 0.9255 0.5148 0.085 Uiso 1 1 calc R U
C10 C 0.2531(5) 1.0426(7) 0.4178(2) 0.0580(11) Uani 1 1 d . .
C11 C 0.3819(5) 1.0186(5) 0.3572(2) 0.0496(10) Uani 1 1 d . .
H11 H 0.3983 1.1074 0.3176 0.059 Uiso 1 1 calc R U
C12 C 0.1746(7) 1.3354(7) 0.3678(4) 0.0909(17) Uani 1 1 d . .
H12A H 0.2946 1.3813 0.3777 0.136 Uiso 1 1 calc R U
H12B H 0.0884 1.4295 0.3767 0.136 Uiso 1 1 calc R U
H12C H 0.1617 1.2933 0.3117 0.136 Uiso 1 1 calc R U
C13 C 0.6584(5) 0.6429(5) 0.2714(2) 0.0447(9) Uani 1 1 d . .
C14 C 0.5671(6) 0.3915(5) 0.1899(3) 0.0732(14) Uani 1 1 d . .
H14A H 0.6768 0.3790 0.1605 0.110 Uiso 1 1 calc R U
H14B H 0.4665 0.3543 0.1549 0.110 Uiso 1 1 calc R U
H14C H 0.5734 0.3175 0.2386 0.110 Uiso 1 1 calc R U
C15 C 1.1575(5) 1.1794(5) 0.0985(2) 0.0446(9) Uani 1 1 d . .
C16 C 1.0950(5) 1.3552(5) 0.1026(2) 0.0534(10) Uani 1 1 d . .
H16 H 1.0165 1.3880 0.1437 0.064 Uiso 1 1 calc R U
C17 C 1.1489(6) 1.4819(6) 0.0459(3) 0.0641(12) Uani 1 1 d . .
H17 H 1.1091 1.6005 0.0497 0.077 Uiso 1 1 calc R U
C18 C 1.2615(6) 1.4329(7) -0.0163(3) 0.0679(13) Uani 1 1 d . .
H18 H 1.2945 1.5174 -0.0555 0.082 Uiso 1 1 calc R U
C19 C 1.3249(6) 1.2596(7) -0.0205(2) 0.0642(11) Uani 1 1 d . .
H19 H 1.4026 1.2275 -0.0620 0.077 Uiso 1 1 calc R U
C20 C 1.2743(5) 1.1327(6) 0.0366(2) 0.0557(11) Uani 1 1 d . .
H20 H 1.3184 1.0155 0.0336 0.067 Uiso 1 1 calc R U

loop_
_atom_site_aniso_label
_atom_site_aniso_U_11
_atom_site_aniso_U_22
_atom_site_aniso_U_33
_atom_site_aniso_U_23
_atom_site_aniso_U_13
_atom_site_aniso_U_12
N1 0.0366(17) 0.059(2) 0.065(2) -0.0014(18) 0.0104(16) 0.0042(16)
O1 0.0345(13) 0.0502(14) 0.0524(14) -0.0037(14) 0.0077(11) -0.0005(12)
O2 0.0372(13) 0.0468(14) 0.0427(14) 0.0048(12) 0.0080(12) -0.0003(12)
O3 0.0662(19) 0.0583(17) 0.094(2) 0.0087(18) -0.0232(18) 0.0125(16)
O4 0.0518(16) 0.0423(13) 0.0687(17) -0.0053(14) -0.0092(14) 0.0017(12)
O5 0.070(2) 0.095(3) 0.089(2) -0.015(2) 0.0366(18) 0.0151(18)
C1 0.0279(18) 0.055(2) 0.047(2) -0.006(2) 0.0033(16) -0.0020(17)
C2 0.046(2) 0.051(2) 0.066(3) 0.007(2) 0.006(2) -0.0010(19)
C3 0.0360(19) 0.049(2) 0.049(2) 0.000(2) 0.0023(17) -0.0077(18)
C4 0.037(2) 0.058(2) 0.049(2) -0.002(2) 0.0052(17) -0.0069(18)
C5 0.0341(18) 0.0417(19) 0.0375(18) 0.0019(17) 0.0039(15) -0.0011(15)
C6 0.0362(19) 0.055(2) 0.0385(19) 0.0025(18) 0.0028(15) -0.0083(17)
C7 0.064(3) 0.076(3) 0.047(2) 0.017(2) 0.007(2) -0.003(2)
C8 0.088(3) 0.100(4) 0.048(3) 0.026(3) 0.016(2) -0.014(3)
C9 0.061(3) 0.107(4) 0.046(2) -0.004(3) 0.021(2) -0.010(3)
C10 0.048(2) 0.076(3) 0.051(2) -0.012(3) 0.0123(19) -0.007(2)
C11 0.045(2) 0.057(2) 0.048(2) -0.004(2) 0.0133(18) -0.0061(19)
C12 0.081(4) 0.072(3) 0.121(4) -0.016(4) 0.026(3) 0.012(3)
C13 0.037(2) 0.049(2) 0.048(2) 0.0073(19) 0.0030(18) -0.0009(18)
C14 0.072(3) 0.047(3) 0.101(4) -0.019(2) 0.004(3) -0.006(2)
C15 0.0321(19) 0.055(2) 0.047(2) -0.0031(19) 0.0007(17) -0.0041(17)
C16 0.041(2) 0.063(3) 0.057(2) 0.005(2) 0.0052(18) 0.0065(19)
C17 0.056(3) 0.065(3) 0.070(3) 0.010(2) -0.003(2) 0.004(2)
C18 0.057(3) 0.086(4) 0.060(3) 0.017(3) 0.001(2) -0.010(3)
C19 0.060(3) 0.079(3) 0.055(3) -0.004(3) 0.017(2) -0.005(3)
C20 0.048(2) 0.064(3) 0.056(2) -0.009(2) 0.0126(19) -0.003(2)

loop_
_atom_type_symbol
_atom_type_description
_atom_type_scat_dispersion_real
_atom_type_scat_dispersion_imag
_atom_type_scat_source
C C 0.0033 0.0016 'International Tables Vol C Tables 4.2.6.8 and 6.1.1.4'
H H 0.0000 0.0000 'International Tables Vol C Tables 4.2.6.8 and 6.1.1.4'
N N 0.0061 0.0033 'International Tables Vol C Tables 4.2.6.8 and 6.1.1.4'
O O 0.0106 0.0060 'International Tables Vol C Tables 4.2.6.8 and 6.1.1.4'

loop_
_geom_angle_atom_site_label_1
_geom_angle_atom_site_label_2
_geom_angle_atom_site_label_3
_geom_angle
C1 N1 C2 103.8(3)
C1 O1 C3 104.8(3)
C5 O2 H2 109.5
C13 O4 C14 116.6(3)
C10 O5 C12 117.9(3)
N1 C1 O1 113.8(3)
N1 C1 C15 128.1(3)
O1 C1 C15 118.2(3)
C3 C2 N1 111.1(3)
C3 C2 H2A 124.5
N1 C2 H2A 124.5
C2 C3 O1 106.6(3)
C2 C3 C4 136.5(4)
O1 C3 C4 116.8(3)
C3 C4 C5 113.7(3)
C3 C4 H4A 108.8
C5 C4 H4A 108.8
C3 C4 H4B 108.8
C5 C4 H4B 108.8
H4A C4 H4B 107.7
O2 C5 C4 106.9(3)
O2 C5 C13 110.6(3)
C4 C5 C13 108.5(3)
O2 C5 C6 111.7(3)
C4 C5 C6 109.5(3)
C13 C5 C6 109.5(3)
C7 C6 C11 119.5(3)
C7 C6 C5 122.7(3)
C11 C6 C5 117.8(3)
C6 C7 C8 119.3(4)
C6 C7 H7 120.4
C8 C7 H7 120.4
C9 C8 C7 121.5(4)
C9 C8 H8 119.2
C7 C8 H8 119.2
C8 C9 C10 119.8(4)
C8 C9 H9 120.1
C10 C9 H9 120.1
C9 C10 O5 116.3(4)
C9 C10 C11 119.9(4)
O5 C10 C11 123.7(4)
C6 C11 C10 119.9(4)
C6 C11 H11 120.0
C10 C11 H11 120.0
O5 C12 H12A 109.5
O5 C12 H12B 109.5
H12A C12 H12B 109.5
O5 C12 H12C 109.5
H12A C12 H12C 109.5
H12B C12 H12C 109.5
O3 C13 O4 123.6(4)
O3 C13 C5 124.7(3)
O4 C13 C5 111.7(3)
O4 C14 H14A 109.5
O4 C14 H14B 109.5
H14A C14 H14B 109.5
O4 C14 H14C 109.5
H14A C14 H14C 109.5
H14B C14 H14C 109.5
C16 C15 C20 119.1(4)
C16 C15 C1 121.6(3)
C20 C15 C1 119.3(3)
C17 C16 C15 120.2(4)
C17 C16 H16 119.9
C15 C16 H16 119.9
C18 C17 C16 120.1(4)
C18 C17 H17 120.0
C16 C17 H17 120.0
C19 C18 C17 120.0(4)
C19 C18 H18 120.0
C17 C18 H18 120.0
C18 C19 C20 120.4(4)
C18 C19 H19 119.8
C20 C19 H19 119.8
C19 C20 C15 120.2(4)
C19 C20 H20 119.9
C15 C20 H20 119.9

loop_
_geom_bond_atom_site_label_1
_geom_bond_atom_site_label_2
_geom_bond_distance
N1 C1 1.291(5)
N1 C2 1.389(5)
O1 C1 1.360(4)
O1 C3 1.384(4)
O2 C5 1.411(4)
O2 H2 0.8200
O3 C13 1.194(4)
O4 C13 1.329(4)
O4 C14 1.453(5)
O5 C10 1.373(5)
O5 C12 1.407(6)
C1 C15 1.464(5)
C2 C3 1.325(5)
C2 H2A 0.9300
C3 C4 1.492(5)
C4 C5 1.536(5)
C4 H4A 0.9700
C4 H4B 0.9700
C5 C13 1.535(5)
C5 C6 1.544(5)
C6 C7 1.377(5)
C6 C11 1.385(5)
C7 C8 1.390(6)
C7 H7 0.9300
C8 C9 1.361(7)
C8 H8 0.9300
C9 C10 1.364(6)
C9 H9 0.9300
C10 C11 1.403(5)
C11 H11 0.9300
C12 H12A 0.9600
C12 H12B 0.9600
C12 H12C 0.9600
C14 H14A 0.9600
C14 H14B 0.9600
C14 H14C 0.9600
C15 C16 1.386(5)
C15 C20 1.390(5)
C16 C17 1.382(6)
C16 H16 0.9300
C17 C18 1.377(6)
C17 H17 0.9300
C18 C19 1.370(7)
C18 H18 0.9300
C19 C20 1.378(6)
C19 H19 0.9300
C20 H20 0.9300

loop_
_geom_hbond_atom_site_label_D
_geom_hbond_atom_site_label_H
_geom_hbond_atom_site_label_A
_geom_hbond_distance_DH
_geom_hbond_distance_HA
_geom_hbond_distance_DA
_geom_hbond_angle_DHA
_geom_hbond_site_symmetry_A
O2 H2 N1 0.82 2.15 2.957(4) 168.3 1_455

loop_
_geom_torsion_atom_site_label_1
_geom_torsion_atom_site_label_2
_geom_torsion_atom_site_label_3
_geom_torsion_atom_site_label_4
_geom_torsion
C2 N1 C1 O1 0.1(4)
C2 N1 C1 C15 -179.6(3)
C3 O1 C1 N1 0.2(4)
C3 O1 C1 C15 179.9(3)
C1 N1 C2 C3 -0.4(4)
N1 C2 C3 O1 0.5(4)
N1 C2 C3 C4 -175.6(4)
C1 O1 C3 C2 -0.4(4)
C1 O1 C3 C4 176.6(3)
C2 C3 C4 C5 -89.7(5)
O1 C3 C4 C5 94.4(4)
C3 C4 C5 O2 -56.3(4)
C3 C4 C5 C13 63.0(4)
C3 C4 C5 C6 -177.4(3)
O2 C5 C6 C7 151.1(3)
C4 C5 C6 C7 -90.7(4)
C13 C5 C6 C7 28.2(5)
O2 C5 C6 C11 -30.9(4)
C4 C5 C6 C11 87.3(4)
C13 C5 C6 C11 -153.7(3)
C11 C6 C7 C8 2.5(6)
C5 C6 C7 C8 -179.5(4)
C6 C7 C8 C9 -1.2(7)
C7 C8 C9 C10 -1.0(7)
C8 C9 C10 O5 -179.6(4)
C8 C9 C10 C11 1.9(7)
C12 O5 C10 C9 175.4(4)
C12 O5 C10 C11 -6.1(6)
C7 C6 C11 C10 -1.7(5)
C5 C6 C11 C10 -179.8(3)
C9 C10 C11 C6 -0.5(6)
O5 C10 C11 C6 -179.0(4)
C14 O4 C13 O3 -2.8(6)
C14 O4 C13 C5 177.8(3)
O2 C5 C13 O3 145.8(4)
C4 C5 C13 O3 28.8(5)
C6 C5 C13 O3 -90.7(4)
O2 C5 C13 O4 -34.8(4)
C4 C5 C13 O4 -151.8(3)
C6 C5 C13 O4 88.7(4)
N1 C1 C15 C16 -164.4(4)
O1 C1 C15 C16 15.9(5)
N1 C1 C15 C20 14.6(6)
O1 C1 C15 C20 -165.0(3)
C20 C15 C16 C17 -0.2(5)
C1 C15 C16 C17 178.8(3)
C15 C16 C17 C18 1.6(6)
C16 C17 C18 C19 -2.1(6)
C17 C18 C19 C20 1.1(6)
C18 C19 C20 C15 0.4(6)
C16 C15 C20 C19 -0.8(5)
C1 C15 C20 C19 -179.9(3)
